data_1508170
loop_
_publ_author_name
'Howson, Suzanne E.'
'Bolhuis, Albert'
'Brabec, Viktor'
'Clarkson, Guy J.'
'Malina, Jaroslav'
'Rodger, Alison'
'Scott, Peter'

_publ_section_title
;
 Optically pure, water-stable metallo-helical 'flexicate' assemblies with
 antibiotic activity.
;
_journal_issue 1
_journal_name_full 'Nature chemistry'
_journal_page_first 31
_journal_page_last 36
_journal_paper_doi 10.1038/nchem.1206
_journal_volume 4
_journal_year 2012
_chemical_absolute_configuration rmad
_chemical_formula_moiety '3(C108 H102 N12 O6 Zn2), 12(Cl O4)'
_chemical_formula_sum 'C112.5 H116 Cl4 N14 O25.5 Zn2'
_chemical_formula_weight 2344.73
_chemical_name_systematic
; 
 ? 
;
_space_group_IT_number 151
_symmetry_cell_setting trigonal
_symmetry_space_group_name_Hall 'P 31 2 (0 0 4)'
_symmetry_space_group_name_H-M 'P 31 1 2'
_atom_sites_solution_hydrogens geom
_atom_sites_solution_primary direct
_atom_sites_solution_secondary difmap
_audit_creation_method SHELXL-97
_cell_angle_alpha 90.00
_cell_angle_beta 90.00
_cell_angle_gamma 120.00
_cell_formula_units_Z 3
_cell_length_a 12.4175(18)
_cell_length_b 12.4175(18)
_cell_length_c 66.702(13)
_cell_measurement_reflns_used 42250
_cell_measurement_temperature 120(2)
_cell_measurement_theta_max 27.48
_cell_measurement_theta_min 2.91
_cell_volume 8907(3)
_computing_cell_refinement 'DENZO (Otwinowski & Minor, 1997) & COLLECT (Hooft, R.W.W., 1998)'
_computing_data_collection 'COLLECT (Hooft, R.W.W., 1998)'
_computing_data_reduction 'DENZO (Otwinowski & Minor, 1997) & COLLECT (Hooft, R.W.W., 1998)'
_computing_molecular_graphics 'SHELXTL (Sheldrick, 1997)'
_computing_publication_material 'SHELXTL (Sheldrick, 1997)'
_computing_structure_refinement 'SHELXL-97 (Sheldrick, 1997)'
_computing_structure_solution 'SHELXS-97 (Sheldrick, 1990)'
_diffrn_ambient_temperature 120(2)
_diffrn_detector_area_resol_mean 9.091
_diffrn_measured_fraction_theta_full 0.987
_diffrn_measured_fraction_theta_max 0.983
_diffrn_measurement_device_type 'Bruker-Nonius Roper CCD camera on \k-goniostat'
_diffrn_measurement_method '\f & \w scans'
_diffrn_radiation_monochromator graphite
_diffrn_radiation_source 'Bruker-Nonius FR591 rotating anode'
_diffrn_radiation_type MoK\a
_diffrn_radiation_wavelength 0.71073
_diffrn_reflns_av_R_equivalents 0.1086
_diffrn_reflns_av_sigmaI/netI 0.0993
_diffrn_reflns_limit_h_max 15
_diffrn_reflns_limit_h_min -15
_diffrn_reflns_limit_k_max 16
_diffrn_reflns_limit_k_min -16
_diffrn_reflns_limit_l_max 86
_diffrn_reflns_limit_l_min -85
_diffrn_reflns_number 47232
_diffrn_reflns_theta_full 27.00
_diffrn_reflns_theta_max 27.47
_diffrn_reflns_theta_min 3.09
_diffrn_standards_decay_% nil
_exptl_absorpt_coefficient_mu 0.569
_exptl_absorpt_correction_T_max 0.75
_exptl_absorpt_correction_T_min 0.60
_exptl_absorpt_correction_type multi-scan
_exptl_absorpt_process_details 'SADABS 2007/2 (Sheldrick, G.M., 2007)'
_exptl_crystal_colour colourless
_exptl_crystal_density_diffrn 1.311
_exptl_crystal_density_method 'not measured'
_exptl_crystal_description plate
_exptl_crystal_F_000 3663
_exptl_crystal_size_max 0.48
_exptl_crystal_size_mid 0.24
_exptl_crystal_size_min 0.06
_refine_diff_density_max 1.184
_refine_diff_density_min -0.733
_refine_diff_density_rms 0.120
_refine_ls_abs_structure_details 'Flack H D (1983), Acta Cryst. A39, 876-881, 5686 Friedel pairs'
_refine_ls_abs_structure_Flack 0.024(17)
_refine_ls_extinction_coef 0.0024(6)
_refine_ls_extinction_expression Fc^*^=kFc[1+0.001xFc^2^\l^3^/sin(2\q)]^-1/4^
_refine_ls_extinction_method SHELXL
_refine_ls_goodness_of_fit_ref 1.060
_refine_ls_hydrogen_treatment constr
_refine_ls_matrix_type full
_refine_ls_number_parameters 797
_refine_ls_number_reflns 12877
_refine_ls_number_restraints 129
_refine_ls_restrained_S_all 1.084
_refine_ls_R_factor_all 0.1128
_refine_ls_R_factor_gt 0.0828
_refine_ls_shift/su_max 0.002
_refine_ls_shift/su_mean 0.000
_refine_ls_structure_factor_coef Fsqd
_refine_ls_weighting_details 'calc w=1/[\s^2^(Fo^2^)+(0.1564P)^2^+5.2539P] where P=(Fo^2^+2Fc^2^)/3'
_refine_ls_weighting_scheme calc
_refine_ls_wR_factor_gt 0.2166
_refine_ls_wR_factor_ref 0.2495
_reflns_number_gt 9605
_reflns_number_total 12877
_reflns_threshold_expression >2sigma(I)
_cod_data_source_file nchem.1206-s2.cif
_cod_data_source_block sh13
_cod_depositor_comments
;
The following automatic conversions were performed:

'_symmetry_cell_setting' value 'Trigonal' changed to 'trigonal'
according to /home/saulius/struct/CIF-dictionaries/cif_core.dic
dictionary named 'cif_core.dic' version 2.4.1 from 2010-06-29.

Automatic conversion script
Id: cif_fix_values 1891 2012-01-12 08:04:46Z andrius 
;
_cod_original_sg_symbol_Hall 'P 31 2c ( 0 0 1)'
_cod_original_sg_symbol_H-M 'P31 1 2'
_cod_original_formula_sum 'C112.50 H116 Cl4 N14 O25.50 Zn2'
_cod_database_code 1508170

loop_
_symmetry_equiv_pos_as_xyz
'x, y, z'
'-y, x-y, z+1/3'
'-x+y, -x, z+2/3'
'-y, -x, -z+2/3'
'x, x-y, -z'
'-x+y, y, -z+1/3'

loop_
_atom_site_label
_atom_site_type_symbol
_atom_site_fract_x
_atom_site_fract_y
_atom_site_fract_z
_atom_site_U_iso_or_equiv
_atom_site_adp_type
_atom_site_occupancy
_atom_site_symmetry_multiplicity
_atom_site_calc_flag
_atom_site_refinement_flags
_atom_site_disorder_assembly
_atom_site_disorder_group
Zn1 Zn 0.75006(5) 0.90747(5) 0.104551(9) 0.03202(19) Uani 1 1 d . . .
N1 N 0.8982(5) 0.8866(6) 0.11764(9) 0.0532(8) Uani 1 1 d U . .
C1 C 0.9510(6) 0.9260(8) 0.13562(12) 0.0572(9) Uani 1 1 d U . .
H1B H 0.9112 0.9508 0.1452 0.069 Uiso 1 1 calc R . .
O2 O 0.8788(5) 0.6398(5) -0.06046(7) 0.0593(13) Uani 1 1 d . . .
N2 N 0.7986(4) 0.8212(4) 0.08040(7) 0.0335(10) Uani 1 1 d . . .
C2 C 1.0632(6) 0.9319(8) 0.14075(12) 0.0598(9) Uani 1 1 d U . .
H2B H 1.1023 0.9657 0.1532 0.072 Uiso 1 1 calc R . .
N3 N 0.8845(4) 0.7856(5) -0.09569(7) 0.0362(10) Uani 1 1 d . . .
C3 C 1.1159(6) 0.8874(7) 0.12722(12) 0.0580(9) Uani 1 1 d U . .
H3B H 1.1901 0.8871 0.1306 0.070 Uiso 1 1 calc R . .
N4 N 0.7445(5) 0.7287(5) -0.12911(7) 0.0393(11) Uani 1 1 d . . .
C4 C 1.0605(6) 0.8437(7) 0.10894(12) 0.0547(8) Uani 1 1 d U . .
H4B H 1.0951 0.8115 0.0996 0.066 Uiso 1 1 calc R . .
C5 C 0.9531(6) 0.8469(7) 0.10422(11) 0.0517(8) Uani 1 1 d U . .
C6 C 0.8921(6) 0.8077(7) 0.08508(11) 0.0487(9) Uani 1 1 d U . .
H6B H 0.9214 0.7708 0.0757 0.058 Uiso 1 1 calc R . .
C7 C 0.7320(5) 0.7754(5) 0.06113(9) 0.0351(12) Uani 1 1 d . . .
H7B H 0.7109 0.8387 0.0562 0.042 Uiso 1 1 calc R . .
C8 C 0.6102(5) 0.6550(5) 0.06454(9) 0.0351(12) Uani 1 1 d . . .
C9 C 0.6067(6) 0.5574(5) 0.07526(11) 0.0434(14) Uani 1 1 d . . .
H9B H 0.6801 0.5665 0.0813 0.052 Uiso 1 1 calc R . .
C10 C 0.4946(6) 0.4462(6) 0.07713(12) 0.0513(17) Uani 1 1 d . . .
H10B H 0.4915 0.3806 0.0849 0.062 Uiso 1 1 calc R . .
C11 C 0.3882(6) 0.4297(6) 0.06794(11) 0.0482(15) Uani 1 1 d . . .
H11B H 0.3132 0.3522 0.0690 0.058 Uiso 1 1 calc R . .
C12 C 0.3903(6) 0.5265(6) 0.05701(10) 0.0449(14) Uani 1 1 d . . .
H12B H 0.3165 0.5165 0.0510 0.054 Uiso 1 1 calc R . .
C13 C 0.5009(5) 0.6369(5) 0.05508(9) 0.0360(12) Uani 1 1 d . . .
H13B H 0.5035 0.7020 0.0472 0.043 Uiso 1 1 calc R . .
C14 C 0.8032(6) 0.7531(5) 0.04428(11) 0.0432(14) Uani 1 1 d . . .
H14C H 0.8278 0.6925 0.0488 0.052 Uiso 1 1 calc R . .
H14D H 0.7492 0.7187 0.0323 0.052 Uiso 1 1 calc R . .
O1 O 0.9112(5) 0.8685(4) 0.03934(8) 0.0636(15) Uani 1 1 d . . .
C15 C 1.0088(8) 0.8519(9) 0.03104(15) 0.082(3) Uani 1 1 d . . .
H15C H 1.0331 0.8095 0.0411 0.098 Uiso 1 1 calc R . .
H15D H 1.0822 0.9350 0.0286 0.098 Uiso 1 1 calc R . .
C16 C 0.9769(7) 0.7790(7) 0.01191(12) 0.0563(18) Uani 1 1 d . . .
C17 C 1.0188(9) 0.6988(10) 0.00784(12) 0.071(2) Uani 1 1 d . . .
H17B H 1.0668 0.6862 0.0177 0.085 Uiso 1 1 calc R . .
C18 C 0.9944(9) 0.6365(9) -0.00963(12) 0.070(2) Uani 1 1 d . . .
H18A H 1.0269 0.5826 -0.0119 0.084 Uiso 1 1 calc R . .
C19 C 0.9227(7) 0.6492(7) -0.02455(10) 0.0489(15) Uani 1 1 d . . .
C20 C 0.8764(10) 0.7275(9) -0.02053(13) 0.074(3) Uani 1 1 d . . .
H20B H 0.8252 0.7370 -0.0301 0.089 Uiso 1 1 calc R . .
C21 C 0.9039(11) 0.7920(9) -0.00267(12) 0.075(3) Uani 1 1 d . . .
H21A H 0.8723 0.8465 -0.0003 0.090 Uiso 1 1 calc R . .
C22 C 0.8864(10) 0.5733(9) -0.04346(12) 0.069(2) Uani 1 1 d . . .
H22A H 0.9482 0.5470 -0.0463 0.083 Uiso 1 1 calc R . .
H22B H 0.8047 0.4973 -0.0414 0.083 Uiso 1 1 calc R . .
C23 C 0.9937(6) 0.7418(7) -0.06731(9) 0.0485(15) Uani 1 1 d . . .
H23A H 1.0347 0.7123 -0.0768 0.058 Uiso 1 1 calc R . .
H23B H 1.0504 0.7828 -0.0559 0.058 Uiso 1 1 calc R . .
C24 C 0.9627(5) 0.8323(6) -0.07769(9) 0.0385(12) Uani 1 1 d . . .
H24A H 0.9155 0.8531 -0.0678 0.046 Uiso 1 1 calc R . .
C25 C 1.0820(5) 0.9539(7) -0.08246(10) 0.0455(14) Uani 1 1 d . . .
C26 C 1.1317(6) 1.0428(7) -0.06693(10) 0.0467(15) Uani 1 1 d . . .
H26A H 1.0882 1.0268 -0.0546 0.056 Uiso 1 1 calc R . .
C27 C 1.2422(6) 1.1524(7) -0.06939(11) 0.0513(16) Uani 1 1 d . . .
H27A H 1.2742 1.2114 -0.0588 0.062 Uiso 1 1 calc R . .
C28 C 1.3073(6) 1.1771(7) -0.08738(11) 0.0526(16) Uani 1 1 d . . .
H28A H 1.3837 1.2524 -0.0893 0.063 Uiso 1 1 calc R . .
C29 C 1.2561(6) 1.0864(8) -0.10276(13) 0.0577(19) Uani 1 1 d . . .
H29A H 1.2994 1.1012 -0.1151 0.069 Uiso 1 1 calc R . .
C30 C 1.1472(6) 0.9793(7) -0.10027(11) 0.0492(15) Uani 1 1 d . . .
H30A H 1.1150 0.9207 -0.1109 0.059 Uiso 1 1 calc R . .
C31 C 0.8902(5) 0.7100(6) -0.10783(9) 0.0422(14) Uani 1 1 d . . .
H31A H 0.9424 0.6764 -0.1049 0.051 Uiso 1 1 calc R . .
C32 C 0.8151(5) 0.6737(5) -0.12667(9) 0.0347(12) Uani 1 1 d . . .
C33 C 0.8204(6) 0.5931(6) -0.14058(10) 0.0424(14) Uani 1 1 d . . .
H33A H 0.8726 0.5584 -0.1386 0.051 Uiso 1 1 calc R . .
C34 C 0.7459(6) 0.5656(6) -0.15750(9) 0.0442(14) Uani 1 1 d . . .
H34A H 0.7465 0.5109 -0.1674 0.053 Uiso 1 1 calc R . .
C35 C 0.6713(6) 0.6176(6) -0.16000(10) 0.0443(14) Uani 1 1 d . . .
H35A H 0.6190 0.5977 -0.1714 0.053 Uiso 1 1 calc R . .
C36 C 0.6735(5) 0.6988(6) -0.14568(9) 0.0394(12) Uani 1 1 d . . .
H36A H 0.6228 0.7352 -0.1476 0.047 Uiso 1 1 calc R . .
N5 N 0.5934(4) 0.7350(4) 0.11404(7) 0.0313(9) Uani 1 1 d . . .
C37 C 0.5919(6) 0.6523(5) 0.12684(9) 0.0388(9) Uani 1 1 d U . .
H37A H 0.6670 0.6703 0.1334 0.047 Uiso 1 1 calc R . .
C38 C 0.4841(6) 0.5401(5) 0.13096(10) 0.0407(8) Uani 1 1 d U . .
H38A H 0.4865 0.4824 0.1400 0.049 Uiso 1 1 calc R . .
C39 C 0.3729(6) 0.5129(5) 0.12172(9) 0.0421(9) Uani 1 1 d U . .
H39A H 0.2981 0.4379 0.1246 0.051 Uiso 1 1 calc R . .
C40 C 0.3747(5) 0.5992(5) 0.10816(10) 0.0416(13) Uani 1 1 d . . .
H40A H 0.3013 0.5831 0.1012 0.050 Uiso 1 1 calc R . .
C41 C 0.4860(5) 0.7094(5) 0.10500(9) 0.0329(11) Uani 1 1 d . . .
N6 N 0.5959(4) 0.9081(4) 0.08935(7) 0.0310(9) Uani 1 1 d . . .
C42 C 0.4932(5) 0.8082(5) 0.09127(9) 0.0337(12) Uani 1 1 d . . .
H42A H 0.4218 0.7960 0.0841 0.040 Uiso 1 1 calc R . .
C43 C 0.6061(6) 1.0157(5) 0.07813(9) 0.0399(13) Uani 1 1 d . . .
H43A H 0.6902 1.0590 0.0718 0.048 Uiso 1 1 calc R . .
C44 C 0.6011(6) 1.1064(5) 0.09287(9) 0.0398(13) Uani 1 1 d . . .
C45 C 0.6761(7) 1.2354(6) 0.08918(10) 0.0477(15) Uani 1 1 d . . .
H45A H 0.7284 1.2634 0.0777 0.057 Uiso 1 1 calc R . .
C46 C 0.6736(9) 1.3213(7) 0.10223(12) 0.061(2) Uani 1 1 d . . .
H46A H 0.7244 1.4076 0.0995 0.073 Uiso 1 1 calc R . .
C47 C 0.6012(10) 1.2849(8) 0.11855(11) 0.068(2) Uani 1 1 d . . .
H47A H 0.6016 1.3447 0.1275 0.081 Uiso 1 1 calc R . .
C48 C 0.5247(10) 1.1575(8) 0.12229(12) 0.067(2) Uani 1 1 d . . .
H48A H 0.4708 1.1309 0.1336 0.080 Uiso 1 1 calc R . .
C49 C 0.5271(7) 1.0699(6) 0.10970(10) 0.0473(15) Uani 1 1 d . . .
H49A H 0.4772 0.9839 0.1127 0.057 Uiso 1 1 calc R . .
C50 C 0.5110(6) 0.9867(6) 0.06152(9) 0.0412(13) Uani 1 1 d . . .
H50A H 0.4258 0.9405 0.0671 0.049 Uiso 1 1 calc R . .
H50B H 0.5232 1.0650 0.0556 0.049 Uiso 1 1 calc R . .
O3 O 0.5263(4) 0.9134(4) 0.04647(6) 0.0432(9) Uani 1 1 d . . .
C51 C 0.4531(8) 0.9023(8) 0.02942(10) 0.0581(18) Uani 1 1 d . . .
H51A H 0.4845 0.9848 0.0231 0.070 Uiso 1 1 calc R . .
H51B H 0.3658 0.8707 0.0335 0.070 Uiso 1 1 calc R . .
C52 C 0.4593(7) 0.8134(7) 0.01448(10) 0.0478(15) Uani 1 1 d . . .
C53 C 0.5683(8) 0.8247(9) 0.00674(15) 0.079(3) Uani 1 1 d . . .
H53A H 0.6457 0.8920 0.0111 0.095 Uiso 1 1 calc R . .
C54 C 0.3531(8) 0.7150(11) 0.00718(16) 0.083(3) Uani 1 1 d . . .
H54A H 0.2756 0.6997 0.0124 0.099 Uiso 1 1 calc R . .
Cl10 Cl 0.1547(4) 0.2708(2) 0.16405(14) 0.0564(16) Uani 0.50 1 d PD . 1
O11 O 0.0745(4) 0.1491(8) 0.1667 0.32(2) Uani 1 2 d SD . 1
O12 O 0.2685(11) 0.2916(14) 0.1552(2) 0.103(5) Uani 0.50 1 d PD . 1
O13 O 0.1905(17) 0.2936(18) 0.18664(16) 0.126(7) Uani 0.50 1 d PD . 1
O14 O 0.1354(18) 0.3669(13) 0.1593(3) 0.145(9) Uani 0.50 1 d PD . 1
Cl20 Cl 0.7840(3) 0.5509(3) 0.16057(5) 0.0486(9) Uani 0.50 1 d PD . 1
O21 O 0.8347(4) 0.6694(8) 0.1667 0.168(7) Uani 1 2 d SD . 1
O22 O 0.6481(10) 0.480(2) 0.1620(3) 0.081(8) Uani 0.50 1 d PD . 1
O23 O 0.830(3) 0.4745(18) 0.1673(3) 0.081(8) Uani 0.50 1 d PD . 1
O24 O 0.8083(10) 0.5696(11) 0.13911(14) 0.070(3) Uani 0.50 1 d PD A 1
Cl30 Cl 0.1070(5) 0.6236(6) 0.07401(17) 0.075(2) Uani 0.559(13) 1 d P B 1
O31 O 0.1068(16) 0.5378(17) 0.0831(3) 0.119(3) Uani 0.559(13) 1 d PDU B 1
O32 O 0.151(3) 0.607(3) 0.0522(4) 0.112(4) Uani 0.559(13) 1 d PU B 1
O33 O 0.1991(15) 0.7349(15) 0.0840(3) 0.119(3) Uani 0.559(13) 1 d PU B 1
O34 O -0.0082(14) 0.616(2) 0.0713(3) 0.067(5) Uani 0.559(13) 1 d PU B 1
Cl3A Cl 0.1261(6) 0.6548(6) 0.06394(13) 0.0527(16) Uani 0.441(13) 1 d PD B 2
O31A O 0.131(2) 0.5931(19) 0.0828(3) 0.119(3) Uani 0.441(13) 1 d PDU B 2
O32A O 0.154(4) 0.602(3) 0.0481(4) 0.112(4) Uani 0.441(13) 1 d PDU B 2
O33A O 0.2101(14) 0.7809(13) 0.0669(4) 0.119(3) Uani 0.441(13) 1 d PDU B 2
O34A O 0.0030(15) 0.633(3) 0.0635(4) 0.066(5) Uani 0.441(13) 1 d PDU B 2
N100 N 0.3387(10) 0.8017(8) 0.14221(16) 0.100(2) Uani 1 1 d U . .
C101 C 0.2574(14) 0.7135(11) 0.1442(2) 0.105(2) Uani 1 1 d U . .
C102 C 0.1580(14) 0.5977(11) 0.14963(19) 0.114(2) Uani 1 1 d DU . .
O200 O 0.6796(19) 0.3398(10) 0.0000 0.088(5) Uiso 0.50 2 d SPD . .
C201 C 0.668(4) 0.229(3) -0.0132(5) 0.075(9) Uiso 0.25 1 d PD . .
O300 O 0.330(2) 0.257(3) -0.0158(4) 0.139(10) Uiso 0.43(2) 1 d P C 1
O400 O 0.2591(19) 0.2799(19) 0.0177(3) 0.139(8) Uiso 0.57(2) 1 d P C 2
O500 O -0.0307(14) 0.4995(16) 0.1180(2) 0.110(5) Uiso 0.50 1 d PD . .

loop_
_atom_site_aniso_label
_atom_site_aniso_U_11
_atom_site_aniso_U_22
_atom_site_aniso_U_33
_atom_site_aniso_U_23
_atom_site_aniso_U_13
_atom_site_aniso_U_12
Zn1 0.0292(3) 0.0317(3) 0.0332(3) 0.0024(3) -0.0010(2) 0.0138(2)
N1 0.0357(13) 0.0678(17) 0.0547(17) 0.0171(15) 0.0003(12) 0.0249(13)
C1 0.0377(14) 0.0720(18) 0.0556(17) 0.0177(15) -0.0009(12) 0.0225(13)
O2 0.072(3) 0.068(3) 0.043(3) 0.014(2) -0.011(2) 0.039(3)
N2 0.029(2) 0.026(2) 0.044(3) 0.0043(19) 0.0046(19) 0.0128(17)
C2 0.0389(14) 0.0738(18) 0.0573(17) 0.0183(15) -0.0021(13) 0.0212(14)
N3 0.034(2) 0.045(2) 0.034(3) 0.002(2) 0.000(2) 0.023(2)
C3 0.0382(14) 0.0714(18) 0.0583(17) 0.0191(15) -0.0018(13) 0.0228(14)
N4 0.040(2) 0.045(3) 0.036(3) 0.003(2) -0.001(2) 0.024(2)
C4 0.0373(13) 0.0674(17) 0.0578(17) 0.0182(15) -0.0002(12) 0.0249(13)
C5 0.0357(13) 0.0649(17) 0.0560(17) 0.0166(14) 0.0014(12) 0.0263(13)
C6 0.0348(15) 0.0616(18) 0.0555(19) 0.0143(16) 0.0034(14) 0.0283(14)
C7 0.033(3) 0.028(2) 0.041(3) 0.000(2) 0.002(2) 0.013(2)
C8 0.034(3) 0.028(2) 0.042(3) -0.003(2) 0.002(2) 0.015(2)
C9 0.034(3) 0.032(3) 0.061(4) 0.001(3) -0.007(3) 0.015(2)
C10 0.041(3) 0.029(3) 0.072(5) 0.007(3) -0.005(3) 0.008(2)
C11 0.038(3) 0.039(3) 0.055(4) -0.006(3) -0.002(3) 0.009(2)
C12 0.043(3) 0.043(3) 0.049(4) -0.015(3) -0.010(3) 0.021(3)
C13 0.041(3) 0.031(2) 0.038(3) -0.003(2) -0.001(2) 0.019(2)
C14 0.041(3) 0.035(3) 0.051(4) -0.006(3) 0.016(3) 0.018(2)
O1 0.053(3) 0.043(2) 0.076(4) -0.015(2) 0.031(3) 0.010(2)
C15 0.053(4) 0.082(5) 0.082(6) -0.037(5) 0.027(4) 0.012(4)
C16 0.060(4) 0.047(4) 0.059(5) -0.009(3) 0.015(4) 0.024(3)
C17 0.089(6) 0.114(7) 0.047(4) -0.023(5) -0.014(4) 0.079(6)
C18 0.109(7) 0.097(6) 0.054(5) -0.019(4) -0.019(4) 0.089(6)
C19 0.071(4) 0.061(4) 0.035(3) 0.003(3) 0.000(3) 0.049(4)
C20 0.117(7) 0.100(6) 0.054(5) 0.027(5) 0.019(5) 0.092(6)
C21 0.130(8) 0.087(6) 0.051(5) 0.015(4) 0.027(5) 0.087(6)
C22 0.111(7) 0.084(6) 0.041(4) 0.002(4) -0.010(4) 0.072(5)
C23 0.057(4) 0.077(4) 0.027(3) 0.004(3) -0.005(3) 0.045(4)
C24 0.033(3) 0.054(3) 0.030(3) 0.005(3) 0.001(2) 0.023(3)
C25 0.030(3) 0.070(4) 0.043(3) 0.002(3) -0.002(3) 0.030(3)
C26 0.045(3) 0.065(4) 0.043(3) 0.001(3) 0.001(3) 0.038(3)
C27 0.046(3) 0.073(4) 0.044(4) -0.010(3) -0.010(3) 0.036(3)
C28 0.040(3) 0.069(4) 0.054(4) 0.007(3) 0.000(3) 0.032(3)
C29 0.037(3) 0.078(5) 0.064(5) 0.010(4) 0.000(3) 0.033(3)
C30 0.043(3) 0.064(4) 0.050(4) -0.001(3) -0.007(3) 0.034(3)
C31 0.037(3) 0.063(4) 0.038(3) 0.010(3) 0.013(2) 0.033(3)
C32 0.032(3) 0.046(3) 0.029(3) 0.004(2) 0.008(2) 0.023(2)
C33 0.040(3) 0.052(3) 0.040(3) -0.003(3) 0.005(3) 0.026(3)
C34 0.054(3) 0.057(4) 0.028(3) 0.003(3) 0.008(3) 0.032(3)
C35 0.039(3) 0.049(3) 0.038(3) -0.006(3) -0.007(3) 0.016(3)
C36 0.039(3) 0.045(3) 0.038(3) 0.006(3) 0.003(2) 0.024(3)
N5 0.034(2) 0.035(2) 0.030(2) 0.0063(18) 0.0027(18) 0.0213(18)
C37 0.0450(19) 0.0329(16) 0.041(2) 0.0024(15) -0.0005(16) 0.0209(15)
C38 0.0460(18) 0.0338(16) 0.041(2) 0.0028(15) -0.0004(15) 0.0191(14)
C39 0.0463(19) 0.0348(17) 0.042(2) 0.0028(15) -0.0003(16) 0.0177(15)
C40 0.033(3) 0.033(3) 0.048(4) -0.002(3) 0.004(3) 0.009(2)
C41 0.029(2) 0.030(2) 0.043(3) -0.001(2) -0.002(2) 0.017(2)
N6 0.032(2) 0.029(2) 0.037(2) -0.0015(19) -0.0003(18) 0.0180(18)
C42 0.035(3) 0.040(3) 0.035(3) -0.001(2) -0.003(2) 0.025(2)
C43 0.057(3) 0.038(3) 0.034(3) -0.005(2) -0.005(3) 0.031(3)
C44 0.062(4) 0.037(3) 0.032(3) -0.002(2) -0.005(3) 0.034(3)
C45 0.074(4) 0.038(3) 0.040(3) 0.000(3) -0.003(3) 0.035(3)
C46 0.098(6) 0.046(4) 0.052(4) -0.015(3) -0.029(4) 0.046(4)
C47 0.134(8) 0.066(5) 0.037(4) -0.021(3) -0.024(5) 0.075(5)
C48 0.124(7) 0.072(5) 0.040(4) 0.000(4) -0.001(4) 0.075(5)
C49 0.079(4) 0.048(3) 0.034(3) 0.007(3) 0.011(3) 0.046(3)
C50 0.058(4) 0.048(3) 0.031(3) -0.006(3) -0.007(3) 0.037(3)
O3 0.064(3) 0.047(2) 0.033(2) -0.0092(18) -0.0085(19) 0.039(2)
C51 0.086(5) 0.086(5) 0.029(3) -0.012(3) -0.017(3) 0.063(5)
C52 0.063(4) 0.057(4) 0.037(3) -0.006(3) -0.004(3) 0.040(3)
C53 0.060(5) 0.073(5) 0.090(7) -0.043(5) -0.011(4) 0.024(4)
C54 0.049(4) 0.108(7) 0.085(7) -0.030(6) 0.007(4) 0.035(5)
Cl10 0.041(3) 0.0329(12) 0.093(5) 0.0001(18) -0.012(3) 0.0167(12)
O11 0.143(13) 0.037(6) 0.75(6) 0.000 0.17(2) 0.018(3)
O12 0.082(9) 0.114(12) 0.104(11) 0.062(10) 0.029(8) 0.042(8)
O13 0.180(19) 0.21(2) 0.064(9) -0.016(11) -0.010(11) 0.153(19)
O14 0.149(18) 0.074(10) 0.21(3) 0.018(13) -0.064(18) 0.057(11)
Cl20 0.0496(19) 0.0365(12) 0.061(3) -0.0051(12) -0.012(2) 0.0225(13)
O21 0.155(11) 0.036(5) 0.27(2) 0.000 0.004(13) 0.018(2)
O22 0.038(9) 0.134(19) 0.065(11) 0.023(10) -0.009(6) 0.040(10)
O23 0.14(2) 0.068(11) 0.061(11) 0.015(8) -0.012(10) 0.074(12)
O24 0.070(7) 0.092(8) 0.056(7) 0.011(6) 0.003(5) 0.047(6)
Cl30 0.054(2) 0.064(3) 0.128(6) -0.039(4) -0.021(3) 0.046(2)
O31 0.105(5) 0.113(7) 0.168(8) -0.085(7) -0.062(6) 0.077(5)
O32 0.087(5) 0.109(6) 0.163(11) -0.038(7) 0.010(8) 0.066(5)
O33 0.104(5) 0.113(7) 0.169(8) -0.085(7) -0.061(6) 0.077(5)
O34 0.056(4) 0.059(7) 0.102(15) -0.002(9) 0.002(6) 0.041(4)
Cl3A 0.041(2) 0.050(3) 0.069(4) -0.012(2) -0.009(2) 0.025(2)
O31A 0.105(5) 0.113(7) 0.169(8) -0.085(7) -0.061(6) 0.077(5)
O32A 0.087(5) 0.109(6) 0.163(11) -0.038(7) 0.010(8) 0.066(5)
O33A 0.105(5) 0.113(7) 0.169(8) -0.086(7) -0.060(6) 0.076(5)
O34A 0.056(4) 0.059(7) 0.101(15) -0.002(9) 0.002(6) 0.042(4)
N100 0.130(6) 0.074(4) 0.115(5) 0.014(4) 0.037(5) 0.066(4)
C101 0.134(6) 0.075(4) 0.116(5) 0.015(4) 0.041(5) 0.061(4)
C102 0.139(6) 0.080(4) 0.120(5) 0.014(4) 0.043(5) 0.054(4)

loop_
_atom_type_symbol
_atom_type_description
_atom_type_scat_dispersion_real
_atom_type_scat_dispersion_imag
_atom_type_scat_source
C C 0.0033 0.0016 'International Tables Vol C Tables 4.2.6.8 and 6.1.1.4'
H H 0.0000 0.0000 'International Tables Vol C Tables 4.2.6.8 and 6.1.1.4'
N N 0.0061 0.0033 'International Tables Vol C Tables 4.2.6.8 and 6.1.1.4'
O O 0.0106 0.0060 'International Tables Vol C Tables 4.2.6.8 and 6.1.1.4'
Cl Cl 0.1484 0.1585 'International Tables Vol C Tables 4.2.6.8 and 6.1.1.4'
Zn Zn 0.2839 1.4301 'International Tables Vol C Tables 4.2.6.8 and 6.1.1.4'

loop_
_geom_angle_atom_site_label_1
_geom_angle_atom_site_label_2
_geom_angle_atom_site_label_3
_geom_angle
_geom_angle_site_symmetry_1
_geom_angle_site_symmetry_3
N4 Zn1 N5 95.92(18) 5_565 .
N4 Zn1 N1 93.6(2) 5_565 .
N5 Zn1 N1 99.35(19) . .
N4 Zn1 N6 92.82(18) 5_565 .
N5 Zn1 N6 77.29(17) . .
N1 Zn1 N6 173.0(2) . .
N4 Zn1 N2 167.76(18) 5_565 .
N5 Zn1 N2 93.62(16) . .
N1 Zn1 N2 77.2(2) . .
N6 Zn1 N2 96.75(17) . .
N4 Zn1 N3 76.81(18) 5_565 5_565
N5 Zn1 N3 168.27(17) . 5_565
N1 Zn1 N3 90.4(2) . 5_565
N6 Zn1 N3 93.71(17) . 5_565
N2 Zn1 N3 94.92(17) . 5_565
C1 N1 C5 118.7(6) . .
C1 N1 Zn1 127.5(5) . .
C5 N1 Zn1 112.9(4) . .
N1 C1 C2 122.1(8) . .
N1 C1 H1B 119.0 . .
C2 C1 H1B 119.0 . .
C23 O2 C22 116.0(6) . .
C6 N2 C7 121.7(5) . .
C6 N2 Zn1 111.9(5) . .
C7 N2 Zn1 126.3(3) . .
C3 C2 C1 118.5(8) . .
C3 C2 H2B 120.7 . .
C1 C2 H2B 120.7 . .
C31 N3 C24 122.9(5) . .
C31 N3 Zn1 113.6(4) . 5_565
C24 N3 Zn1 123.5(4) . 5_565
C4 C3 C2 119.6(6) . .
C4 C3 H3B 120.2 . .
C2 C3 H3B 120.2 . .
C36 N4 C32 117.2(5) . .
C36 N4 Zn1 127.6(4) . 5_565
C32 N4 Zn1 115.0(4) . 5_565
C3 C4 C5 119.3(8) . .
C3 C4 H4B 120.4 . .
C5 C4 H4B 120.4 . .
N1 C5 C4 121.6(7) . .
N1 C5 C6 115.7(5) . .
C4 C5 C6 122.7(7) . .
N2 C6 C5 121.7(6) . .
N2 C6 H6B 119.2 . .
C5 C6 H6B 119.2 . .
N2 C7 C8 109.8(5) . .
N2 C7 C14 116.3(5) . .
C8 C7 C14 108.1(4) . .
N2 C7 H7B 107.4 . .
C8 C7 H7B 107.4 . .
C14 C7 H7B 107.4 . .
C9 C8 C13 118.9(5) . .
C9 C8 C7 121.1(5) . .
C13 C8 C7 119.7(5) . .
C8 C9 C10 119.5(6) . .
C8 C9 H9B 120.3 . .
C10 C9 H9B 120.3 . .
C11 C10 C9 121.2(6) . .
C11 C10 H10B 119.4 . .
C9 C10 H10B 119.4 . .
C10 C11 C12 120.1(6) . .
C10 C11 H11B 120.0 . .
C12 C11 H11B 120.0 . .
C13 C12 C11 119.1(6) . .
C13 C12 H12B 120.4 . .
C11 C12 H12B 120.4 . .
C12 C13 C8 121.2(5) . .
C12 C13 H13B 119.4 . .
C8 C13 H13B 119.4 . .
O1 C14 C7 108.9(4) . .
O1 C14 H14C 109.9 . .
C7 C14 H14C 109.9 . .
O1 C14 H14D 109.9 . .
C7 C14 H14D 109.9 . .
H14C C14 H14D 108.3 . .
C14 O1 C15 112.4(5) . .
O1 C15 C16 115.3(8) . .
O1 C15 H15C 108.5 . .
C16 C15 H15C 108.5 . .
O1 C15 H15D 108.5 . .
C16 C15 H15D 108.5 . .
H15C C15 H15D 107.5 . .
C17 C16 C21 117.1(7) . .
C17 C16 C15 122.0(9) . .
C21 C16 C15 120.9(8) . .
C18 C17 C16 122.3(8) . .
C18 C17 H17B 118.8 . .
C16 C17 H17B 118.8 . .
C17 C18 C19 121.6(7) . .
C17 C18 H18A 119.2 . .
C19 C18 H18A 119.2 . .
C20 C19 C18 117.1(7) . .
C20 C19 C22 120.4(7) . .
C18 C19 C22 122.3(6) . .
C21 C20 C19 120.5(8) . .
C21 C20 H20B 119.8 . .
C19 C20 H20B 119.8 . .
C20 C21 C16 121.4(7) . .
C20 C21 H21A 119.3 . .
C16 C21 H21A 119.3 . .
O2 C22 C19 112.8(6) . .
O2 C22 H22A 109.0 . .
C19 C22 H22A 109.0 . .
O2 C22 H22B 109.0 . .
C19 C22 H22B 109.0 . .
H22A C22 H22B 107.8 . .
O2 C23 C24 106.8(5) . .
O2 C23 H23A 110.4 . .
C24 C23 H23A 110.4 . .
O2 C23 H23B 110.4 . .
C24 C23 H23B 110.4 . .
H23A C23 H23B 108.6 . .
N3 C24 C23 116.2(5) . .
N3 C24 C25 110.0(5) . .
C23 C24 C25 110.2(5) . .
N3 C24 H24A 106.6 . .
C23 C24 H24A 106.6 . .
C25 C24 H24A 106.6 . .
C30 C25 C26 118.3(6) . .
C30 C25 C24 124.9(6) . .
C26 C25 C24 116.6(6) . .
C27 C26 C25 121.1(6) . .
C27 C26 H26A 119.5 . .
C25 C26 H26A 119.5 . .
C26 C27 C28 120.1(7) . .
C26 C27 H27A 119.9 . .
C28 C27 H27A 119.9 . .
C27 C28 C29 117.9(7) . .
C27 C28 H28A 121.0 . .
C29 C28 H28A 121.0 . .
C30 C29 C28 121.6(7) . .
C30 C29 H29A 119.2 . .
C28 C29 H29A 119.2 . .
C29 C30 C25 120.9(7) . .
C29 C30 H30A 119.5 . .
C25 C30 H30A 119.5 . .
N3 C31 C32 120.2(5) . .
N3 C31 H31A 119.9 . .
C32 C31 H31A 119.9 . .
N4 C32 C33 123.7(6) . .
N4 C32 C31 114.2(5) . .
C33 C32 C31 122.1(5) . .
C34 C33 C32 117.0(6) . .
C34 C33 H33A 121.5 . .
C32 C33 H33A 121.5 . .
C35 C34 C33 120.3(6) . .
C35 C34 H34A 119.9 . .
C33 C34 H34A 119.9 . .
C34 C35 C36 119.0(6) . .
C34 C35 H35A 120.5 . .
C36 C35 H35A 120.5 . .
N4 C36 C35 122.8(5) . .
N4 C36 H36A 118.6 . .
C35 C36 H36A 118.6 . .
C37 N5 C41 118.4(5) . .
C37 N5 Zn1 128.0(4) . .
C41 N5 Zn1 113.6(3) . .
N5 C37 C38 122.3(6) . .
N5 C37 H37A 118.9 . .
C38 C37 H37A 118.9 . .
C39 C38 C37 119.7(6) . .
C39 C38 H38A 120.1 . .
C37 C38 H38A 120.1 . .
C38 C39 C40 118.0(5) . .
C38 C39 H39A 121.0 . .
C40 C39 H39A 121.0 . .
C41 C40 C39 118.7(6) . .
C41 C40 H40A 120.7 . .
C39 C40 H40A 120.7 . .
N5 C41 C40 122.9(5) . .
N5 C41 C42 115.7(4) . .
C40 C41 C42 121.4(5) . .
C42 N6 C43 121.7(5) . .
C42 N6 Zn1 114.0(3) . .
C43 N6 Zn1 124.2(4) . .
N6 C42 C41 118.9(5) . .
N6 C42 H42A 120.5 . .
C41 C42 H42A 120.5 . .
N6 C43 C44 109.0(5) . .
N6 C43 C50 116.6(5) . .
C44 C43 C50 109.3(5) . .
N6 C43 H43A 107.2 . .
C44 C43 H43A 107.2 . .
C50 C43 H43A 107.2 . .
C49 C44 C45 117.9(6) . .
C49 C44 C43 123.5(6) . .
C45 C44 C43 118.6(6) . .
C46 C45 C44 120.4(7) . .
C46 C45 H45A 119.8 . .
C44 C45 H45A 119.8 . .
C47 C46 C45 121.3(7) . .
C47 C46 H46A 119.4 . .
C45 C46 H46A 119.4 . .
C46 C47 C48 119.2(6) . .
C46 C47 H47A 120.4 . .
C48 C47 H47A 120.4 . .
C49 C48 C47 120.6(8) . .
C49 C48 H48A 119.7 . .
C47 C48 H48A 119.7 . .
C44 C49 C48 120.6(7) . .
C44 C49 H49A 119.7 . .
C48 C49 H49A 119.7 . .
O3 C50 C43 109.1(5) . .
O3 C50 H50A 109.9 . .
C43 C50 H50A 109.9 . .
O3 C50 H50B 109.9 . .
C43 C50 H50B 109.9 . .
H50A C50 H50B 108.3 . .
C51 O3 C50 110.0(4) . .
O3 C51 C52 109.5(5) . .
O3 C51 H51A 109.8 . .
C52 C51 H51A 109.8 . .
O3 C51 H51B 109.8 . .
C52 C51 H51B 109.8 . .
H51A C51 H51B 108.2 . .
C54 C52 C53 114.5(6) . .
C54 C52 C51 120.6(7) . .
C53 C52 C51 124.9(7) . .
C53 C53 C52 122.4(4) 5_565 .
C53 C53 H53A 118.8 5_565 .
C52 C53 H53A 118.8 . .
C54 C54 C52 123.0(5) 5_565 .
C54 C54 H54A 118.5 5_565 .
C52 C54 H54A 118.5 . .
Cl10 Cl10 O14 85.3(15) 6 6
Cl10 Cl10 O11 77.2(2) 6 .
O14 Cl10 O11 140.2(12) 6 .
Cl10 Cl10 O14 69.1(13) 6 .
O14 Cl10 O14 71.5(16) 6 .
O11 Cl10 O14 131.1(9) . .
Cl10 Cl10 O13 92.0(18) 6 6
O14 Cl10 O13 116.2(12) 6 6
O11 Cl10 O13 100.1(9) . 6
O14 Cl10 O13 48.8(11) . 6
Cl10 Cl10 O12 165.5(18) 6 .
O14 Cl10 O12 80.7(12) 6 .
O11 Cl10 O12 111.5(7) . .
O14 Cl10 O12 109.6(10) . .
O13 Cl10 O12 97.6(9) 6 .
Cl10 Cl10 O13 65.6(18) 6 .
O14 Cl10 O13 46.7(11) 6 .
O11 Cl10 O13 93.5(9) . .
O14 Cl10 O13 103.1(11) . .
O13 Cl10 O13 150.5(10) 6 .
O12 Cl10 O13 101.5(9) . .
Cl10 Cl10 O12 10.3(13) 6 6
O14 Cl10 O12 84.9(9) 6 6
O11 Cl10 O12 83.7(5) . 6
O14 Cl10 O12 59.2(10) . 6
O13 Cl10 O12 83.0(7) 6 6
O12 Cl10 O12 164.3(11) . 6
O13 Cl10 O12 72.6(7) . 6
Cl10 O11 Cl10 25.5(4) 6 .
Cl10 O12 O14 46.0(7) . 6
Cl10 O12 Cl10 4.2(6) . 6
O14 O12 Cl10 41.9(5) 6 6
O14 O13 Cl10 63.3(9) 6 6
O14 O13 Cl10 54.0(9) 6 .
Cl10 O13 Cl10 22.4(3) 6 .
O13 O14 Cl10 79.3(10) 6 6
O13 O14 Cl10 67.9(11) 6 .
Cl10 O14 Cl10 25.6(5) 6 .
O13 O14 O14 115.3(16) 6 6
Cl10 O14 O14 56.8(9) 6 6
Cl10 O14 O14 51.7(9) . 6
O13 O14 O12 103.3(14) 6 6
Cl10 O14 O12 53.3(8) 6 6
Cl10 O14 O12 78.9(9) . 6
O14 O14 O12 87.2(15) 6 6
Cl20 Cl20 O21 71.74(18) 6_655 .
Cl20 Cl20 O23 83.1(11) 6_655 .
O21 Cl20 O23 121.2(11) . .
Cl20 Cl20 O22 73.7(10) 6_655 .
O21 Cl20 O22 113.9(10) . .
O23 Cl20 O22 108.0(8) . .
Cl20 Cl20 O24 169.2(6) 6_655 .
O21 Cl20 O24 100.2(5) . .
O23 Cl20 O24 107.4(10) . .
O22 Cl20 O24 104.2(10) . .
Cl20 Cl20 O22 73.0(9) 6_655 6_655
O21 Cl20 O22 113.6(10) . 6_655
O23 Cl20 O22 10.6(16) . 6_655
O22 Cl20 O22 107.3(19) . 6_655
O24 Cl20 O22 117.3(10) . 6_655
Cl20 Cl20 O23 64.3(9) 6_655 6_655
O21 Cl20 O23 111.6(9) . 6_655
O23 Cl20 O23 103(2) . 6_655
O22 Cl20 O23 10.0(15) . 6_655
O24 Cl20 O23 114.1(9) . 6_655
O22 Cl20 O23 100.6(10) 6_655 6_655
Cl20 O21 Cl20 36.5(4) 6_655 .
O23 O22 Cl20 102(5) 6_655 .
O23 O22 Cl20 71(4) 6_655 6_655
Cl20 O22 Cl20 33.3(4) . 6_655
O22 O23 Cl20 99(4) 6_655 .
O22 O23 Cl20 68(5) 6_655 6_655
Cl20 O23 Cl20 32.6(4) . 6_655
O31 Cl30 O34 116.5(11) . .
O31 Cl30 O33 105.1(12) . .
O34 Cl30 O33 114.9(12) . .
O31 Cl30 O32 101.1(14) . .
O34 Cl30 O32 106.0(14) . .
O33 Cl30 O32 112.6(16) . .
O32A Cl3A O33A 114.8(16) . .
O32A Cl3A O34A 113.3(16) . .
O33A Cl3A O34A 110.1(13) . .
O32A Cl3A O31A 109.0(16) . .
O33A Cl3A O31A 105.0(11) . .
O34A Cl3A O31A 103.8(11) . .
N100 C101 C102 171.2(18) . .
C201 O200 C201 171(3) 5 .

loop_
_geom_bond_atom_site_label_1
_geom_bond_atom_site_label_2
_geom_bond_distance
_geom_bond_site_symmetry_2
Zn1 N4 2.142(5) 5_565
Zn1 N5 2.146(4) .
Zn1 N1 2.166(5) .
Zn1 N6 2.170(4) .
Zn1 N2 2.179(5) .
Zn1 N3 2.195(5) 5_565
N1 C1 1.337(10) .
N1 C5 1.358(10) .
C1 C2 1.401(9) .
C1 H1B 0.9500 .
O2 C23 1.429(9) .
O2 C22 1.434(9) .
N2 C6 1.293(7) .
N2 C7 1.479(8) .
C2 C3 1.381(12) .
C2 H2B 0.9500 .
N3 C31 1.268(8) .
N3 C24 1.469(8) .
N3 Zn1 2.195(5) 5_565
C3 C4 1.372(11) .
C3 H3B 0.9500 .
N4 C36 1.345(8) .
N4 C32 1.364(7) .
N4 Zn1 2.142(5) 5_565
C4 C5 1.391(8) .
C4 H4B 0.9500 .
C5 C6 1.439(10) .
C6 H6B 0.9500 .
C7 C8 1.520(7) .
C7 C14 1.538(8) .
C7 H7B 1.0000 .
C8 C9 1.389(8) .
C8 C13 1.409(8) .
C9 C10 1.392(8) .
C9 H9B 0.9500 .
C10 C11 1.375(10) .
C10 H10B 0.9500 .
C11 C12 1.395(10) .
C11 H11B 0.9500 .
C12 C13 1.379(8) .
C12 H12B 0.9500 .
C13 H13B 0.9500 .
C14 O1 1.428(7) .
C14 H14C 0.9900 .
C14 H14D 0.9900 .
O1 C15 1.439(9) .
C15 C16 1.499(11) .
C15 H15C 0.9900 .
C15 H15D 0.9900 .
C16 C17 1.361(11) .
C16 C21 1.393(13) .
C17 C18 1.346(11) .
C17 H17B 0.9500 .
C18 C19 1.397(10) .
C18 H18A 0.9500 .
C19 C20 1.380(10) .
C19 C22 1.503(11) .
C20 C21 1.381(13) .
C20 H20B 0.9500 .
C21 H21A 0.9500 .
C22 H22A 0.9900 .
C22 H22B 0.9900 .
C23 C24 1.525(9) .
C23 H23A 0.9900 .
C23 H23B 0.9900 .
C24 C25 1.529(9) .
C24 H24A 1.0000 .
C25 C30 1.382(10) .
C25 C26 1.412(10) .
C26 C27 1.377(10) .
C26 H26A 0.9500 .
C27 C28 1.393(11) .
C27 H27A 0.9500 .
C28 C29 1.417(11) .
C28 H28A 0.9500 .
C29 C30 1.351(10) .
C29 H29A 0.9500 .
C30 H30A 0.9500 .
C31 C32 1.494(9) .
C31 H31A 0.9500 .
C32 C33 1.390(8) .
C33 C34 1.389(9) .
C33 H33A 0.9500 .
C34 C35 1.379(9) .
C34 H34A 0.9500 .
C35 C36 1.380(9) .
C35 H35A 0.9500 .
C36 H36A 0.9500 .
N5 C37 1.329(7) .
N5 C41 1.348(7) .
C37 C38 1.395(8) .
C37 H37A 0.9500 .
C38 C39 1.390(9) .
C38 H38A 0.9500 .
C39 C40 1.393(9) .
C39 H39A 0.9500 .
C40 C41 1.392(8) .
C40 H40A 0.9500 .
C41 C42 1.498(8) .
N6 C42 1.265(7) .
N6 C43 1.480(7) .
C42 H42A 0.9500 .
C43 C44 1.520(8) .
C43 C50 1.525(9) .
C43 H43A 1.0000 .
C44 C49 1.376(9) .
C44 C45 1.414(9) .
C45 C46 1.388(9) .
C45 H45A 0.9500 .
C46 C47 1.338(13) .
C46 H46A 0.9500 .
C47 C48 1.402(13) .
C47 H47A 0.9500 .
C48 C49 1.386(10) .
C48 H48A 0.9500 .
C49 H49A 0.9500 .
C50 O3 1.430(7) .
C50 H50A 0.9900 .
C50 H50B 0.9900 .
O3 C51 1.419(8) .
C51 C52 1.517(9) .
C51 H51A 0.9900 .
C51 H51B 0.9900 .
C52 C54 1.363(12) .
C52 C53 1.389(11) .
C53 C53 1.350(17) 5_565
C53 H53A 0.9500 .
C54 C54 1.352(19) 5_565
C54 H54A 0.9500 .
Cl10 Cl10 0.593(9) 6
Cl10 O14 1.281(14) 6
Cl10 O11 1.343(9) .
Cl10 O14 1.367(11) .
Cl10 O13 1.418(16) 6
Cl10 O12 1.429(11) .
Cl10 O13 1.556(13) .
Cl10 O12 2.009(11) 6
O11 Cl10 1.343(9) 6
O12 O14 1.76(3) 6
O12 Cl10 2.009(11) 6
O13 O14 1.15(2) 6
O13 Cl10 1.418(16) 6
O14 O13 1.15(2) 6
O14 Cl10 1.281(14) 6
O14 O14 1.55(3) 6
O14 O12 1.76(3) 6
Cl20 Cl20 0.841(6) 6_655
Cl20 O21 1.342(8) .
Cl20 O23 1.404(12) .
Cl20 O22 1.466(11) .
Cl20 O24 1.457(10) .
Cl20 O22 1.471(16) 6_655
Cl20 O23 1.547(17) 6_655
O21 Cl20 1.342(8) 6_655
O22 O23 0.27(4) 6_655
O22 Cl20 1.471(16) 6_655
O23 O22 0.27(4) 6_655
O23 Cl20 1.547(17) 6_655
Cl30 O31 1.225(19) .
Cl30 O34 1.395(15) .
Cl30 O33 1.443(14) .
Cl30 O32 1.60(2) .
Cl3A O32A 1.371(15) .
Cl3A O33A 1.395(13) .
Cl3A O34A 1.416(15) .
Cl3A O31A 1.486(15) .
N100 C101 1.063(15) .
C101 C102 1.395(18) .
O200 C201 1.579(19) 5
O200 C201 1.579(19) .
